data_7205330
loop_
_publ_author_name
'Zheng, Sheng-Run'
'Cai, Song-Liang'
'Pan, Mei'
'Fan, Jun'
'Xiao, Tian-Tian'
'Zhang, Wei-Guang'

_publ_section_title
;
 The construction of coordination networks based on imidazole-based
 dicarboxylate ligand containing hydroxymethyl group
;
_journal_issue 3
_journal_name_full CrystEngComm
_journal_page_first 883
_journal_paper_doi 10.1039/c0ce00369g
_journal_volume 13
_journal_year 2011
_chemical_formula_sum 'C12 H6 Fe2 N4 O10'
_chemical_formula_weight 477.91
_chemical_name_systematic
; 
 ? 
;
_space_group_IT_number 15
_symmetry_cell_setting monoclinic
_symmetry_space_group_name_Hall '-C 2yc'
_symmetry_space_group_name_H-M 'C 1 2/c 1'
_atom_sites_solution_hydrogens geom
_atom_sites_solution_primary direct
_atom_sites_solution_secondary difmap
_audit_creation_method SHELXL-97
_cell_angle_alpha 90.00
_cell_angle_beta 95.106(7)
_cell_angle_gamma 90.00
_cell_formula_units_Z 4
_cell_length_a 8.444(5)
_cell_length_b 9.314(5)
_cell_length_c 18.782(11)
_cell_measurement_reflns_used 810
_cell_measurement_temperature 298(2)
_cell_measurement_theta_max 22.54
_cell_measurement_theta_min 2.18
_cell_volume 1471.3(15)
_computing_cell_refinement 'Bruker SMART'
_computing_data_collection 'Bruker SMART'
_computing_data_reduction 'Bruker SAINT'
_computing_molecular_graphics 'Bruker SHELXTL'
_computing_publication_material 'Bruker SHELXTL'
_computing_structure_refinement 'SHELXL-97 (Sheldrick, 1997)'
_computing_structure_solution 'SHELXS-97 (Sheldrick, 1990)'
_diffrn_ambient_temperature 298(2)
_diffrn_measured_fraction_theta_full 0.999
_diffrn_measured_fraction_theta_max 0.999
_diffrn_measurement_device_type 'CCD area detector'
_diffrn_measurement_method 'phi and omega scans'
_diffrn_radiation_monochromator graphite
_diffrn_radiation_source 'fine-focus sealed tube'
_diffrn_radiation_type MoK\a
_diffrn_radiation_wavelength 0.71073
_diffrn_reflns_av_R_equivalents 0.0349
_diffrn_reflns_av_sigmaI/netI 0.0433
_diffrn_reflns_limit_h_max 10
_diffrn_reflns_limit_h_min -5
_diffrn_reflns_limit_k_max 11
_diffrn_reflns_limit_k_min -11
_diffrn_reflns_limit_l_max 22
_diffrn_reflns_limit_l_min -23
_diffrn_reflns_number 3894
_diffrn_reflns_theta_full 26.00
_diffrn_reflns_theta_max 26.00
_diffrn_reflns_theta_min 2.18
_exptl_absorpt_coefficient_mu 2.046
_exptl_absorpt_correction_T_max 0.7224
_exptl_absorpt_correction_T_min 0.5981
_exptl_absorpt_correction_type multi-scan
_exptl_absorpt_process_details 'SADABS (Sheldrick,1996)'
_exptl_crystal_colour red
_exptl_crystal_density_diffrn 2.158
_exptl_crystal_density_method 'not measured'
_exptl_crystal_description block
_exptl_crystal_F_000 952
_exptl_crystal_size_max 0.28
_exptl_crystal_size_mid 0.20
_exptl_crystal_size_min 0.17
_refine_diff_density_max 1.349
_refine_diff_density_min -0.709
_refine_diff_density_rms 0.129
_refine_ls_extinction_method none
_refine_ls_goodness_of_fit_ref 1.095
_refine_ls_hydrogen_treatment constr
_refine_ls_matrix_type full
_refine_ls_number_parameters 129
_refine_ls_number_reflns 1451
_refine_ls_number_restraints 0
_refine_ls_restrained_S_all 1.095
_refine_ls_R_factor_all 0.0695
_refine_ls_R_factor_gt 0.0525
_refine_ls_shift/su_max 0.000
_refine_ls_shift/su_mean 0.000
_refine_ls_structure_factor_coef Fsqd
_refine_ls_weighting_details 'calc w=1/[\s^2^(Fo^2^)+(0.0996P)^2^+3.0816P] where P=(Fo^2^+2Fc^2^)/3'
_refine_ls_weighting_scheme calc
_refine_ls_wR_factor_gt 0.1606
_refine_ls_wR_factor_ref 0.1730
_reflns_number_gt 1098
_reflns_number_total 1451
_reflns_threshold_expression >2sigma(I)
_cod_data_source_file C0CE00369G.TXT
_cod_data_source_block zsr2
_cod_depositor_comments
;
The following automatic conversions were performed:
'_symmetry_cell_setting' value 'Monoclinic' changed to 'monoclinic'
according to '/home/saulius/struct/CIF-dictionaries/cif_core.dic'
dictionary named 'cif_core.dic' version 2.4.1 from 2010-06-29.

Automatic conversion script
Id: cif_fix_enum 1555 2011-01-17 13:19:09Z saulius 
;
_cod_original_cell_volume 1471.2(15)
_cod_original_sg_symbol_H-M 'C2/c  '
_cod_database_code 7205330

loop_
_symmetry_equiv_pos_as_xyz
'x, y, z'
'-x, y, -z+1/2'
'x+1/2, y+1/2, z'
'-x+1/2, y+1/2, -z+1/2'
'-x, -y, -z'
'x, -y, z-1/2'
'-x+1/2, -y+1/2, -z'
'x+1/2, -y+1/2, z-1/2'

loop_
_atom_site_label
_atom_site_type_symbol
_atom_site_fract_x
_atom_site_fract_y
_atom_site_fract_z
_atom_site_U_iso_or_equiv
_atom_site_adp_type
_atom_site_occupancy
_atom_site_symmetry_multiplicity
_atom_site_calc_flag
_atom_site_refinement_flags
_atom_site_disorder_assembly
_atom_site_disorder_group
Fe1 Fe 1.0000 0.54213(11) 0.2500 0.0282(4) Uani 1 2 d S . .
Fe2 Fe 0.7500 0.2500 0.0000 0.0373(4) Uani 1 2 d S . .
N1 N 1.0882(6) 0.0707(5) 0.1636(2) 0.0362(11) Uani 1 1 d . . .
H1A H 1.1432 0.0074 0.1882 0.043 Uiso 1 1 calc R . .
N2 N 0.9158(5) 0.1639(5) 0.0827(2) 0.0390(12) Uani 1 1 d . . .
C1 C 1.2155(6) 0.2777(6) 0.2291(3) 0.0319(12) Uani 1 1 d . . .
C2 C 1.0981(6) 0.2162(6) 0.1733(3) 0.0301(12) Uani 1 1 d . . .
C4 C 0.9438(6) 0.4241(6) 0.1004(3) 0.0345(13) Uani 1 1 d . . .
C3 C 0.9901(6) 0.2753(6) 0.1223(3) 0.0332(12) Uani 1 1 d . . .
C5 C 0.9781(7) 0.0435(6) 0.1089(3) 0.0407(15) Uani 1 1 d . . .
O2 O 1.1934(4) 0.4017(4) 0.2518(2) 0.0368(9) Uani 1 1 d . . .
O3 O 0.9935(5) 0.5301(4) 0.1377(2) 0.0402(10) Uani 1 1 d . . .
O4 O 0.8559(5) 0.4351(4) 0.0428(2) 0.0431(10) Uani 1 1 d . . .
C6 C 0.9363(10) -0.1077(9) 0.0810(5) 0.076(2) Uani 1 1 d . . .
H6A H 0.8872 -0.0987 0.0325 0.091 Uiso 1 1 calc R . .
H6B H 0.8568 -0.1471 0.1097 0.091 Uiso 1 1 calc R . .
O5 O 1.0726(5) -0.2174(5) 0.0804(2) 0.0561(12) Uani 1 1 d . . .
O1 O 1.3298(5) 0.2032(5) 0.2519(3) 0.0563(13) Uani 1 1 d . . .

loop_
_atom_site_aniso_label
_atom_site_aniso_U_11
_atom_site_aniso_U_22
_atom_site_aniso_U_33
_atom_site_aniso_U_23
_atom_site_aniso_U_13
_atom_site_aniso_U_12
Fe1 0.0260(6) 0.0262(6) 0.0303(6) 0.000 -0.0092(4) 0.000
Fe2 0.0377(7) 0.0426(7) 0.0285(6) 0.0068(5) -0.0150(5) -0.0064(5)
N1 0.039(3) 0.033(2) 0.033(3) 0.004(2) -0.016(2) -0.001(2)
N2 0.045(3) 0.039(3) 0.030(2) 0.007(2) -0.014(2) -0.005(2)
C1 0.028(3) 0.033(3) 0.034(3) 0.001(2) -0.008(2) 0.003(2)
C2 0.029(3) 0.034(3) 0.025(3) -0.001(2) -0.006(2) -0.002(2)
C4 0.032(3) 0.040(3) 0.030(3) 0.006(2) -0.005(2) -0.002(2)
C3 0.033(3) 0.038(3) 0.027(3) 0.002(2) -0.005(2) -0.004(2)
C5 0.045(4) 0.041(3) 0.033(3) 0.004(2) -0.015(3) -0.010(3)
O2 0.032(2) 0.034(2) 0.041(2) -0.0077(17) -0.0124(17) 0.0073(16)
O3 0.054(3) 0.033(2) 0.030(2) 0.0038(16) -0.0120(18) -0.0013(18)
O4 0.049(2) 0.041(2) 0.036(2) 0.0102(18) -0.0157(19) -0.0035(19)
C6 0.079(6) 0.076(6) 0.070(5) 0.008(4) -0.012(4) -0.010(5)
O5 0.047(3) 0.067(3) 0.054(3) 0.011(2) 0.003(2) -0.007(2)
O1 0.048(3) 0.039(2) 0.076(3) -0.018(2) -0.029(2) 0.017(2)

loop_
_atom_type_symbol
_atom_type_description
_atom_type_scat_dispersion_real
_atom_type_scat_dispersion_imag
_atom_type_scat_source
C C 0.0033 0.0016 'International Tables Vol C Tables 4.2.6.8 and 6.1.1.4'
H H 0.0000 0.0000 'International Tables Vol C Tables 4.2.6.8 and 6.1.1.4'
N N 0.0061 0.0033 'International Tables Vol C Tables 4.2.6.8 and 6.1.1.4'
O O 0.0106 0.0060 'International Tables Vol C Tables 4.2.6.8 and 6.1.1.4'
Fe Fe 0.3463 0.8444 'International Tables Vol C Tables 4.2.6.8 and 6.1.1.4'

loop_
_geom_angle_atom_site_label_1
_geom_angle_atom_site_label_2
_geom_angle_atom_site_label_3
_geom_angle
_geom_angle_site_symmetry_1
_geom_angle_site_symmetry_3
_geom_angle_publ_flag
O1 Fe1 O1 87.7(3) 4_755 3_455 ?
O1 Fe1 O2 172.34(16) 4_755 2_755 ?
O1 Fe1 O2 84.95(18) 3_455 2_755 ?
O1 Fe1 O2 84.95(18) 4_755 . ?
O1 Fe1 O2 172.34(16) 3_455 . ?
O2 Fe1 O2 102.5(2) 2_755 . ?
O1 Fe1 O3 88.74(18) 4_755 . ?
O1 Fe1 O3 95.68(18) 3_455 . ?
O2 Fe1 O3 89.96(16) 2_755 . ?
O2 Fe1 O3 86.21(15) . . ?
O1 Fe1 O3 95.68(18) 4_755 2_755 ?
O1 Fe1 O3 88.74(18) 3_455 2_755 ?
O2 Fe1 O3 86.21(15) 2_755 2_755 ?
O2 Fe1 O3 89.96(16) . 2_755 ?
O3 Fe1 O3 173.9(2) . 2_755 ?
O4 Fe2 O4 180.0(3) 7_655 . ?
O4 Fe2 N2 101.58(16) 7_655 . ?
O4 Fe2 N2 78.42(16) . . ?
O4 Fe2 N2 78.42(16) 7_655 7_655 ?
O4 Fe2 N2 101.58(16) . 7_655 ?
N2 Fe2 N2 180.00(18) . 7_655 ?
O4 Fe2 O5 85.24(18) 7_655 5_755 ?
O4 Fe2 O5 94.76(18) . 5_755 ?
N2 Fe2 O5 90.26(18) . 5_755 ?
N2 Fe2 O5 89.74(18) 7_655 5_755 ?
O4 Fe2 O5 94.76(18) 7_655 3_455 ?
O4 Fe2 O5 85.24(18) . 3_455 ?
N2 Fe2 O5 89.74(18) . 3_455 ?
N2 Fe2 O5 90.26(18) 7_655 3_455 ?
O5 Fe2 O5 180.0(3) 5_755 3_455 ?
C5 N1 C2 108.6(4) . . ?
C5 N1 H1A 125.7 . . ?
C2 N1 H1A 125.7 . . ?
C5 N2 C3 106.8(4) . . ?
C5 N2 Fe2 143.2(4) . . ?
C3 N2 Fe2 109.9(4) . . ?
O1 C1 O2 122.4(5) . . ?
O1 C1 C2 118.6(5) . . ?
O2 C1 C2 119.0(4) . . ?
N1 C2 C3 105.9(4) . . ?
N1 C2 C1 120.2(5) . . ?
C3 C2 C1 133.8(5) . . ?
O4 C4 O3 123.7(5) . . ?
O4 C4 C3 115.7(5) . . ?
O3 C4 C3 120.6(5) . . ?
C2 C3 N2 108.2(5) . . ?
C2 C3 C4 134.9(5) . . ?
N2 C3 C4 116.9(4) . . ?
N2 C5 N1 110.5(5) . . ?
N2 C5 C6 125.7(5) . . ?
N1 C5 C6 123.8(6) . . ?
C1 O2 Fe1 135.4(3) . . ?
C4 O3 Fe1 125.2(4) . . ?
C4 O4 Fe2 117.8(4) . . ?
C5 C6 O5 117.6(6) . . ?
C5 C6 H6A 107.9 . . ?
O5 C6 H6A 107.9 . . ?
C5 C6 H6B 107.9 . . ?
O5 C6 H6B 107.9 . . ?
H6A C6 H6B 107.2 . . ?
C6 O5 Fe2 129.8(4) . 3_545 ?
C1 O1 Fe1 156.9(4) . 3_545 ?

loop_
_geom_bond_atom_site_label_1
_geom_bond_atom_site_label_2
_geom_bond_distance
_geom_bond_site_symmetry_2
_geom_bond_publ_flag
Fe1 O1 2.080(4) 4_755 ?
Fe1 O1 2.080(4) 3_455 ?
Fe1 O2 2.090(4) 2_755 ?
Fe1 O2 2.090(4) . ?
Fe1 O3 2.107(4) . ?
Fe1 O3 2.107(4) 2_755 ?
Fe2 O4 2.072(4) 7_655 ?
Fe2 O4 2.072(4) . ?
Fe2 N2 2.151(4) . ?
Fe2 N2 2.151(4) 7_655 ?
Fe2 O5 2.240(5) 5_755 ?
Fe2 O5 2.240(5) 3_455 ?
N1 C5 1.347(7) . ?
N1 C2 1.368(7) . ?
N1 H1A 0.8600 . ?
N2 C5 1.315(7) . ?
N2 C3 1.393(7) . ?
C1 O1 1.234(6) . ?
C1 O2 1.251(7) . ?
C1 C2 1.490(7) . ?
C2 C3 1.379(7) . ?
C4 O4 1.259(6) . ?
C4 O3 1.261(7) . ?
C4 C3 1.488(8) . ?
C5 C6 1.532(10) . ?
C6 O5 1.540(10) . ?
C6 H6A 0.9700 . ?
C6 H6B 0.9700 . ?
O5 Fe2 2.240(5) 3_545 ?
O1 Fe1 2.080(4) 3_545 ?

loop_
_geom_torsion_atom_site_label_1
_geom_torsion_atom_site_label_2
_geom_torsion_atom_site_label_3
_geom_torsion_atom_site_label_4
_geom_torsion
_geom_torsion_site_symmetry_1
_geom_torsion_site_symmetry_2
_geom_torsion_site_symmetry_3
_geom_torsion_site_symmetry_4
_geom_torsion_publ_flag
O4 Fe2 N2 C5 8.3(8) 7_655 . . . ?
O4 Fe2 N2 C5 -171.7(8) . . . . ?
N2 Fe2 N2 C5 -102(100) 7_655 . . . ?
O5 Fe2 N2 C5 -76.9(7) 5_755 . . . ?
O5 Fe2 N2 C5 103.1(7) 3_455 . . . ?
O4 Fe2 N2 C3 -174.8(4) 7_655 . . . ?
O4 Fe2 N2 C3 5.2(4) . . . . ?
N2 Fe2 N2 C3 75(100) 7_655 . . . ?
O5 Fe2 N2 C3 100.0(4) 5_755 . . . ?
O5 Fe2 N2 C3 -80.0(4) 3_455 . . . ?
C5 N1 C2 C3 -0.2(7) . . . . ?
C5 N1 C2 C1 -177.9(5) . . . . ?
O1 C1 C2 N1 19.8(8) . . . . ?
O2 C1 C2 N1 -159.1(5) . . . . ?
O1 C1 C2 C3 -157.1(7) . . . . ?
O2 C1 C2 C3 24.0(10) . . . . ?
N1 C2 C3 N2 0.4(7) . . . . ?
C1 C2 C3 N2 177.6(6) . . . . ?
N1 C2 C3 C4 -177.0(6) . . . . ?
C1 C2 C3 C4 0.2(12) . . . . ?
C5 N2 C3 C2 -0.4(7) . . . . ?
Fe2 N2 C3 C2 -178.4(4) . . . . ?
C5 N2 C3 C4 177.5(5) . . . . ?
Fe2 N2 C3 C4 -0.5(6) . . . . ?
O4 C4 C3 C2 169.0(6) . . . . ?
O3 C4 C3 C2 -9.9(10) . . . . ?
O4 C4 C3 N2 -8.2(8) . . . . ?
O3 C4 C3 N2 172.8(5) . . . . ?
C3 N2 C5 N1 0.3(7) . . . . ?
Fe2 N2 C5 N1 177.2(5) . . . . ?
C3 N2 C5 C6 -178.4(7) . . . . ?
Fe2 N2 C5 C6 -1.5(12) . . . . ?
C2 N1 C5 N2 -0.1(7) . . . . ?
C2 N1 C5 C6 178.6(6) . . . . ?
O1 C1 O2 Fe1 -161.4(5) . . . . ?
C2 C1 O2 Fe1 17.5(8) . . . . ?
O1 Fe1 O2 C1 -148.8(6) 4_755 . . . ?
O1 Fe1 O2 C1 -164.4(12) 3_455 . . . ?
O2 Fe1 O2 C1 29.3(5) 2_755 . . . ?
O3 Fe1 O2 C1 -59.8(5) . . . . ?
O3 Fe1 O2 C1 115.4(5) 2_755 . . . ?
O4 C4 O3 Fe1 136.8(5) . . . . ?
C3 C4 O3 Fe1 -44.4(7) . . . . ?
O1 Fe1 O3 C4 159.2(5) 4_755 . . . ?
O1 Fe1 O3 C4 -113.2(5) 3_455 . . . ?
O2 Fe1 O3 C4 -28.3(5) 2_755 . . . ?
O2 Fe1 O3 C4 74.2(5) . . . . ?
O3 Fe1 O3 C4 22.9(4) 2_755 . . . ?
O3 C4 O4 Fe2 -167.9(4) . . . . ?
C3 C4 O4 Fe2 13.2(7) . . . . ?
O4 Fe2 O4 C4 -66(100) 7_655 . . . ?
N2 Fe2 O4 C4 -10.5(4) . . . . ?
N2 Fe2 O4 C4 169.5(4) 7_655 . . . ?
O5 Fe2 O4 C4 -99.8(5) 5_755 . . . ?
O5 Fe2 O4 C4 80.2(5) 3_455 . . . ?
N2 C5 C6 O5 142.0(7) . . . . ?
N1 C5 C6 O5 -36.5(10) . . . . ?
C5 C6 O5 Fe2 -82.5(8) . . . 3_545 ?
O2 C1 O1 Fe1 -156.1(9) . . . 3_545 ?
C2 C1 O1 Fe1 25.0(15) . . . 3_545 ?
